data_2100106
loop_
_publ_author_name
'Richard E. Marsh'

_publ_section_title
;
 Space group <i>P</i>1: an update
;
_journal_issue 3
_journal_name_full 'Acta Crystallographica Section B'
_journal_page_first 359
_journal_page_last 359
_journal_paper_doi 10.1107/S0108768105009651
_journal_volume 61
_journal_year 2005
_chemical_formula_moiety 'C26 H28 N4 Ag2, 2(Cl O4)'
_chemical_formula_sum 'C26 H28 Ag2 Cl2 N4 O8'
_space_group_crystal_system triclinic
_space_group_IT_number 2
_space_group_name_Hall '-P 1'
_space_group_name_H-M_alt 'P -1'
_audit_creation_method CRYM
_cell_angle_alpha 66.18
_cell_angle_beta 68.22
_cell_angle_gamma 69.59
_cell_formula_units_Z 1
_cell_length_a 9.0450
_cell_length_b 9.6580
_cell_length_c 9.9490
_cell_volume 717.804
_cod_data_source_file bk0148.cif
_cod_data_source_block JABRUA
_cod_depositor_comments
;
 Updating space group information and adding the symmetry operation list.

 Antanas Vaitkus,
 2018-06-14

  Added moiety chemical formula and Z value from Marsh (2005) paper.
  The summary chemical formula is calculated from moiety formula using
  AdHocParser
  (svn://www.crystallography.net/cod-tools/trunk/Formulae/AdHocParser.yp,
  revision 1441.)

  Andrius Merkys
  2013-11-11
;
_cod_original_sg_symbol_H-M P-1
_cod_original_formula_sum 'not given'
_cod_database_code 2100106

loop_
_space_group_symop_id
_space_group_symop_operation_xyz
1 x,y,z
2 -x,-y,-z

loop_
_atom_site_label
_atom_site_fract_x
_atom_site_fract_y
_atom_site_fract_z
_atom_site_type_symbol
Ag1 0.34949 0.75238 0.74730 Ag
N1 0.57080 0.63890 0.82145 N
C1 0.58915 0.67635 0.93025 C
H1 0.51045 0.75675 0.96330 H
C2 0.71765 0.60225 0.99435 C
H2 0.72565 0.63100 1.06955 H
C3 0.83370 0.48510 0.94530 C
H3 0.92275 0.43270 0.98620 H
C4 0.81715 0.44515 0.83380 C
H4 0.89560 0.36545 0.79945 H
C5 0.68510 0.52310 0.77335 C
C6 0.65905 0.48395 0.65260 C
H5 0.62780 0.57995 0.57460 H
H6 0.56900 0.43265 0.69860 H
C7 0.80945 0.37925 0.57695 C
H7 0.89895 0.43155 0.52730 H
H8 0.84305 0.28395 0.65455 H
C8 0.77510 0.33915 0.45930 C
H9 0.74435 0.43480 0.38075 H
H10 0.68265 0.29080 0.50880 H
C9 0.91915 0.23090 0.38465 C
C10 1.07250 0.18125 0.41050 C
H11 1.09105 0.21245 0.47870 H
C11 1.19775 0.08525 0.33470 C
H12 1.30010 0.04920 0.35315 H
C12 1.16845 0.04325 0.23195 C
H13 1.25185 -0.01795 0.17685 H
C13 1.01550 0.09345 0.21230 C
H14 0.99590 0.06350 0.14390 H
N2 0.88965 0.18515 0.28755 N
Cl1 0.68310 0.86935 0.25060 Cl
O1 0.72305 1.00335 0.12905 O
O2 0.56645 0.82575 0.22740 O
O3 0.61895 0.90860 0.38540 O
O4 0.81660 0.74725 0.24945 O
